data_4023089
loop_
_publ_author_name
'Yu-Hsuan Wang'
'Novruz G. Akhmedov'
'Jeffrey L. Petersen'
'Kung K. Wang'

_publ_section_title
;
 Construction of Unusual and Congested Polycyclic Structures
 via Benzannulated Enediynyl Alcohols Derived from Truxenone
;
_journal_name_full 'Journal of Organic Chemistry'
_journal_page_first 9604
_journal_page_last 9608
_journal_paper_doi 10.1021/jo701736y
_journal_volume 72
_journal_year 2007
_chemical_formula_sum 'C62.5 H38 Cl3 O'
_chemical_formula_weight 911.28
_chemical_name_systematic
; 
 ? 
;
_space_group_IT_number 2
_symmetry_cell_setting triclinic
_symmetry_space_group_name_Hall '-P 1'
_symmetry_space_group_name_H-M 'P -1'
_atom_sites_solution_hydrogens geom
_atom_sites_solution_primary direct
_atom_sites_solution_secondary difmap
_audit_creation_method SHELXL-97
_cell_angle_alpha 89.152(1)
_cell_angle_beta 84.070(1)
_cell_angle_gamma 78.997(1)
_cell_formula_units_Z 4
_cell_length_a 15.8932(11)
_cell_length_b 16.4553(11)
_cell_length_c 17.6576(11)
_cell_measurement_reflns_used 7795
_cell_measurement_temperature 295(2)
_cell_measurement_theta_max 27.48
_cell_measurement_theta_min 2.31
_cell_volume 4508.7(5)
_computing_structure_refinement 'SHELXL-97 (Sheldrick, 1997)'
_computing_structure_solution 'SHELXS-97 (Sheldrick, 1990)'
_diffrn_ambient_temperature 295(2)
_diffrn_measured_fraction_theta_full 0.966
_diffrn_measured_fraction_theta_max 0.966
_diffrn_radiation_monochromator graphite
_diffrn_radiation_source 'fine-focus sealed tube'
_diffrn_radiation_type MoK\a
_diffrn_radiation_wavelength 0.71073
_diffrn_reflns_av_R_equivalents 0.0605
_diffrn_reflns_av_sigmaI/netI 0.1575
_diffrn_reflns_limit_h_max 19
_diffrn_reflns_limit_h_min -20
_diffrn_reflns_limit_k_max 20
_diffrn_reflns_limit_k_min -21
_diffrn_reflns_limit_l_max 22
_diffrn_reflns_limit_l_min -22
_diffrn_reflns_number 32446
_diffrn_reflns_theta_full 27.58
_diffrn_reflns_theta_max 27.58
_diffrn_reflns_theta_min 1.64
_diffrn_standards_decay_% 0
_exptl_absorpt_coefficient_mu 0.249
_exptl_absorpt_correction_type semi-empirical
_exptl_absorpt_process_details SADABS
_exptl_crystal_density_diffrn 1.342
_exptl_crystal_density_method 'not measured'
_exptl_crystal_F_000 1888
_exptl_crystal_size_max 0.50
_exptl_crystal_size_mid 0.30
_exptl_crystal_size_min 0.07
_refine_diff_density_max 0.225
_refine_diff_density_min -0.243
_refine_diff_density_rms 0.050
_refine_ls_extinction_method none
_refine_ls_goodness_of_fit_ref 0.814
_refine_ls_hydrogen_treatment riding
_refine_ls_matrix_type full
_refine_ls_number_parameters 1172
_refine_ls_number_reflns 20170
_refine_ls_number_restraints 4
_refine_ls_restrained_S_all 0.814
_refine_ls_R_factor_all 0.1591
_refine_ls_R_factor_gt 0.0654
_refine_ls_shift/su_max 0.116
_refine_ls_shift/su_mean 0.002
_refine_ls_structure_factor_coef Fsqd
_refine_ls_weighting_details 'calc w=1/[\s^2^(Fo^2^)+(0.0647P)^2^+0.0000P] where P=(Fo^2^+2Fc^2^)/3'
_refine_ls_weighting_scheme calc
_refine_ls_wR_factor_gt 0.1444
_refine_ls_wR_factor_ref 0.1698
_reflns_number_gt 8171
_reflns_number_total 20170
_reflns_threshold_expression >2sigma(I)
_cod_data_source_file jo701736y-File003.cif
_cod_data_source_block lw2plt
_cod_original_formula_sum 'C62.50 H38 Cl3 O'
_cod_database_code 4023089

loop_
_symmetry_equiv_pos_as_xyz
'x, y, z'
'-x, -y, -z'

loop_
_atom_site_label
_atom_site_type_symbol
_atom_site_fract_x
_atom_site_fract_y
_atom_site_fract_z
_atom_site_U_iso_or_equiv
_atom_site_adp_type
_atom_site_occupancy
_atom_site_symmetry_multiplicity
_atom_site_calc_flag
_atom_site_refinement_flags
_atom_site_disorder_assembly
_atom_site_disorder_group
Cl1 Cl 0.43913(6) 0.34856(6) 0.19343(4) 0.0662(3) Uani 1 1 d . . .
Cl2 Cl 0.89248(8) -0.04742(6) -0.19727(5) 0.0868(4) Uani 1 1 d . . .
Cl3 Cl 0.62468(6) 0.32202(6) 0.28980(5) 0.0729(3) Uani 1 1 d . . .
Cl4 Cl 0.15973(7) 0.06518(6) 0.69156(5) 0.0800(3) Uani 1 1 d . . .
O1 O 0.91972(16) 0.42638(16) -0.10532(13) 0.0769(8) Uani 1 1 d . . .
O2 O 0.11310(14) 0.52095(14) 0.56794(12) 0.0635(7) Uani 1 1 d . . .
C1 C 0.73725(19) 0.20571(19) 0.00156(15) 0.0450(7) Uani 1 1 d . . .
C2 C 0.6533(2) 0.17390(19) 0.00292(16) 0.0471(8) Uani 1 1 d . . .
C3 C 0.6382(2) 0.1023(2) -0.02866(18) 0.0600(9) Uani 1 1 d . . .
H3 H 0.6831 0.0654 -0.0547 0.072 Uiso 1 1 calc R . .
C4 C 0.5551(3) 0.0862(2) -0.0209(2) 0.0756(11) Uani 1 1 d . . .
H4 H 0.5440 0.0385 -0.0423 0.091 Uiso 1 1 calc R . .
C5 C 0.4885(3) 0.1412(3) 0.0186(2) 0.0716(11) Uani 1 1 d . . .
H5 H 0.4330 0.1299 0.0232 0.086 Uiso 1 1 calc R . .
C6 C 0.5033(2) 0.2127(2) 0.05143(18) 0.0593(9) Uani 1 1 d . . .
H6 H 0.4582 0.2494 0.0776 0.071 Uiso 1 1 calc R . .
C7 C 0.5866(2) 0.2288(2) 0.04461(16) 0.0471(8) Uani 1 1 d . . .
C8 C 0.62172(19) 0.30045(19) 0.06523(15) 0.0431(7) Uani 1 1 d . . .
C9 C 0.57531(19) 0.37979(19) 0.09357(15) 0.0439(7) Uani 1 1 d . . .
C10 C 0.50139(19) 0.4076(2) 0.13941(16) 0.0488(8) Uani 1 1 d . . .
C11 C 0.4811(2) 0.4966(2) 0.14219(16) 0.0515(8) Uani 1 1 d . . .
C12 C 0.4129(2) 0.5503(2) 0.18056(18) 0.0632(10) Uani 1 1 d . . .
H12 H 0.3709 0.5305 0.2123 0.076 Uiso 1 1 calc R . .
C13 C 0.4091(2) 0.6342(3) 0.1702(2) 0.0704(11) Uani 1 1 d . . .
H13 H 0.3638 0.6712 0.1956 0.085 Uiso 1 1 calc R . .
C14 C 0.4705(2) 0.6644(2) 0.12357(19) 0.0674(10) Uani 1 1 d . . .
H14 H 0.4653 0.7213 0.1168 0.081 Uiso 1 1 calc R . .
C15 C 0.5403(2) 0.6108(2) 0.08625(18) 0.0607(9) Uani 1 1 d . . .
H15 H 0.5824 0.6312 0.0552 0.073 Uiso 1 1 calc R . .
C16 C 0.5460(2) 0.5269(2) 0.09616(16) 0.0497(8) Uani 1 1 d . . .
C17 C 0.61134(19) 0.45310(19) 0.06821(15) 0.0454(8) Uani 1 1 d . . .
C18 C 0.69182(19) 0.44660(18) 0.03464(15) 0.0438(7) Uani 1 1 d . . .
C19 C 0.75313(19) 0.36150(18) 0.02452(15) 0.0436(7) Uani 1 1 d . . .
C20 C 0.70570(19) 0.29068(18) 0.03841(15) 0.0411(7) Uani 1 1 d . . .
C21 C 0.8279(2) 0.36606(18) 0.07176(17) 0.0462(8) Uani 1 1 d . . .
C22 C 0.8307(2) 0.3549(2) 0.14950(19) 0.0608(9) Uani 1 1 d . . .
H22 H 0.7847 0.3403 0.1800 0.073 Uiso 1 1 calc R . .
C23 C 0.9045(3) 0.3662(2) 0.1803(2) 0.0771(11) Uani 1 1 d . . .
H23 H 0.9084 0.3581 0.2322 0.093 Uiso 1 1 calc R . .
C24 C 0.9722(3) 0.3894(3) 0.1352(3) 0.0855(13) Uani 1 1 d . . .
H24 H 1.0210 0.3963 0.1573 0.103 Uiso 1 1 calc R . .
C25 C 0.9689(2) 0.4023(2) 0.0586(3) 0.0718(11) Uani 1 1 d . . .
H25 H 1.0142 0.4190 0.0287 0.086 Uiso 1 1 calc R . .
C26 C 0.8960(2) 0.38980(19) 0.02705(19) 0.0530(8) Uani 1 1 d . . .
C27 C 0.8774(2) 0.3981(2) -0.05387(19) 0.0571(9) Uani 1 1 d . . .
C28 C 0.80268(19) 0.35520(19) -0.05608(16) 0.0455(8) Uani 1 1 d . . .
C29 C 0.80306(19) 0.29322(19) -0.10474(16) 0.0441(7) Uani 1 1 d . . .
C30 C 0.8548(2) 0.2729(2) -0.17865(15) 0.0482(8) Uani 1 1 d . . .
C31 C 0.8852(2) 0.3228(2) -0.23409(17) 0.0603(9) Uani 1 1 d . . .
H31 H 0.8734 0.3801 -0.2283 0.072 Uiso 1 1 calc R . .
C32 C 0.9340(2) 0.2857(2) -0.29908(18) 0.0673(10) Uani 1 1 d . . .
H32 H 0.9551 0.3187 -0.3369 0.081 Uiso 1 1 calc R . .
C33 C 0.9511(2) 0.2017(2) -0.30775(17) 0.0596(9) Uani 1 1 d . . .
H33 H 0.9843 0.1784 -0.3513 0.072 Uiso 1 1 calc R . .
C34 C 0.9200(2) 0.1500(2) -0.25281(15) 0.0507(8) Uani 1 1 d . . .
H34 H 0.9326 0.0928 -0.2589 0.061 Uiso 1 1 calc R . .
C35 C 0.8698(2) 0.1863(2) -0.18885(15) 0.0471(8) Uani 1 1 d . . .
C36 C 0.82714(19) 0.15154(19) -0.12074(15) 0.0453(7) Uani 1 1 d . . .
C37 C 0.77981(19) 0.21551(19) -0.07778(15) 0.0435(7) Uani 1 1 d . . .
C38 C 0.8489(2) 0.0714(2) -0.08410(15) 0.0466(8) Uani 1 1 d . . .
C39 C 0.8803(2) -0.0072(2) -0.10642(17) 0.0561(9) Uani 1 1 d . . .
C40 C 0.9013(2) -0.0606(2) -0.04178(18) 0.0554(9) Uani 1 1 d . . .
C41 C 0.9339(2) -0.1438(2) -0.0388(2) 0.0656(10) Uani 1 1 d . . .
H41 H 0.9444 -0.1761 -0.0828 0.079 Uiso 1 1 calc R . .
C42 C 0.9510(2) -0.1788(2) 0.0311(2) 0.0724(11) Uani 1 1 d . . .
H42 H 0.9727 -0.2352 0.0345 0.087 Uiso 1 1 calc R . .
C43 C 0.9359(2) -0.1296(2) 0.0960(2) 0.0670(10) Uani 1 1 d . . .
H43 H 0.9495 -0.1532 0.1425 0.080 Uiso 1 1 calc R . .
C44 C 0.9009(2) -0.0462(2) 0.09304(18) 0.0586(9) Uani 1 1 d . . .
H44 H 0.8893 -0.0144 0.1373 0.070 Uiso 1 1 calc R . .
C45 C 0.8835(2) -0.01074(19) 0.02377(16) 0.0475(8) Uani 1 1 d . . .
C46 C 0.8433(2) 0.07281(19) 0.00088(16) 0.0471(8) Uani 1 1 d . . .
C47 C 0.79620(19) 0.13734(19) 0.04279(16) 0.0452(7) Uani 1 1 d . . .
C48 C 0.72626(19) 0.52284(18) 0.01227(16) 0.0441(7) Uani 1 1 d . . .
C49 C 0.7623(2) 0.5652(2) 0.06291(19) 0.0629(9) Uani 1 1 d . . .
H49 H 0.7688 0.5440 0.1115 0.075 Uiso 1 1 calc R . .
C50 C 0.7887(3) 0.6380(2) 0.0433(2) 0.0799(12) Uani 1 1 d . . .
H50 H 0.8134 0.6655 0.0782 0.096 Uiso 1 1 calc R . .
C51 C 0.7784(2) 0.6702(2) -0.0285(2) 0.0736(11) Uani 1 1 d . . .
H51 H 0.7949 0.7203 -0.0417 0.088 Uiso 1 1 calc R . .
C52 C 0.7441(2) 0.6287(2) -0.0798(2) 0.0643(10) Uani 1 1 d . . .
H52 H 0.7382 0.6498 -0.1285 0.077 Uiso 1 1 calc R . .
C53 C 0.7180(2) 0.5554(2) -0.05999(17) 0.0547(9) Uani 1 1 d . . .
H53 H 0.6946 0.5275 -0.0955 0.066 Uiso 1 1 calc R . .
C54 C 0.7887(2) 0.13830(19) 0.12782(17) 0.0517(8) Uani 1 1 d . . .
C55 C 0.7159(3) 0.1253(2) 0.17132(19) 0.0752(12) Uani 1 1 d . . .
H55 H 0.6690 0.1158 0.1477 0.090 Uiso 1 1 calc R . .
C56 C 0.7116(3) 0.1261(3) 0.2500(2) 0.0976(17) Uani 1 1 d . . .
H56 H 0.6625 0.1157 0.2789 0.117 Uiso 1 1 calc R . .
C57 C 0.7786(5) 0.1421(3) 0.2850(2) 0.1005(18) Uani 1 1 d . . .
H57 H 0.7746 0.1448 0.3379 0.121 Uiso 1 1 calc R . .
C58 C 0.8511(4) 0.1540(3) 0.2431(2) 0.0956(15) Uani 1 1 d . . .
H58 H 0.8978 0.1632 0.2671 0.115 Uiso 1 1 calc R . .
C59 C 0.8560(3) 0.1524(2) 0.1638(2) 0.0769(11) Uani 1 1 d . . .
H59 H 0.9059 0.1612 0.1352 0.092 Uiso 1 1 calc R . .
C60 C 0.30252(18) 0.41291(18) 0.45384(15) 0.0424(7) Uani 1 1 d . . .
C61 C 0.35263(19) 0.48533(18) 0.44161(15) 0.0432(7) Uani 1 1 d . . .
C62 C 0.43412(19) 0.47184(19) 0.40895(15) 0.0452(7) Uani 1 1 d . . .
C63 C 0.4879(2) 0.5313(2) 0.37762(17) 0.0508(8) Uani 1 1 d . . .
C64 C 0.4815(2) 0.6155(2) 0.38427(19) 0.0625(9) Uani 1 1 d . . .
H64 H 0.4379 0.6465 0.4170 0.075 Uiso 1 1 calc R . .
C65 C 0.5414(3) 0.6535(3) 0.3412(2) 0.0758(11) Uani 1 1 d . . .
H65 H 0.5376 0.7104 0.3450 0.091 Uiso 1 1 calc R . .
C66 C 0.6064(3) 0.6077(3) 0.2929(2) 0.0812(13) Uani 1 1 d . . .
H66 H 0.6449 0.6344 0.2636 0.097 Uiso 1 1 calc R . .
C67 C 0.6154(2) 0.5226(3) 0.28733(19) 0.0662(10) Uani 1 1 d . . .
H67 H 0.6595 0.4918 0.2550 0.079 Uiso 1 1 calc R . .
C68 C 0.5571(2) 0.4849(2) 0.33105(17) 0.0522(8) Uani 1 1 d . . .
C69 C 0.5520(2) 0.3978(2) 0.33993(17) 0.0534(8) Uani 1 1 d . . .
C70 C 0.48242(18) 0.3889(2) 0.38804(16) 0.0476(8) Uani 1 1 d . . .
C71 C 0.44667(19) 0.32015(19) 0.42164(16) 0.0453(7) Uani 1 1 d . . .
C72 C 0.49268(19) 0.23991(19) 0.44889(16) 0.0478(8) Uani 1 1 d . . .
C73 C 0.5784(2) 0.2036(2) 0.44283(19) 0.0646(10) Uani 1 1 d . . .
H73 H 0.6190 0.2282 0.4140 0.077 Uiso 1 1 calc R . .
C74 C 0.6038(2) 0.1293(2) 0.4804(2) 0.0751(11) Uani 1 1 d . . .
H74 H 0.6619 0.1049 0.4771 0.090 Uiso 1 1 calc R . .
C75 C 0.5440(2) 0.0913(2) 0.5227(2) 0.0741(11) Uani 1 1 d . . .
H75 H 0.5618 0.0413 0.5469 0.089 Uiso 1 1 calc R . .
C76 C 0.4575(2) 0.1281(2) 0.52860(19) 0.0603(9) Uani 1 1 d . . .
H76 H 0.4167 0.1030 0.5565 0.072 Uiso 1 1 calc R . .
C77 C 0.43260(19) 0.20235(19) 0.49269(17) 0.0473(8) Uani 1 1 d . . .
C78 C 0.34201(19) 0.25379(18) 0.48967(16) 0.0432(7) Uani 1 1 d . . .
C79 C 0.36229(19) 0.33044(18) 0.44758(15) 0.0432(7) Uani 1 1 d . . .
C80 C 0.23124(19) 0.43290(18) 0.39982(16) 0.0437(7) Uani 1 1 d . . .
C81 C 0.2370(2) 0.4194(2) 0.32232(17) 0.0548(9) Uani 1 1 d . . .
H81 H 0.2880 0.3922 0.2959 0.066 Uiso 1 1 calc R . .
C82 C 0.1642(2) 0.4476(2) 0.28512(19) 0.0644(10) Uani 1 1 d . . .
H82 H 0.1664 0.4389 0.2330 0.077 Uiso 1 1 calc R . .
C83 C 0.0888(2) 0.4884(2) 0.3244(2) 0.0632(10) Uani 1 1 d . . .
H83 H 0.0407 0.5061 0.2983 0.076 Uiso 1 1 calc R . .
C84 C 0.0835(2) 0.5031(2) 0.40074(19) 0.0574(9) Uani 1 1 d . . .
H84 H 0.0329 0.5315 0.4268 0.069 Uiso 1 1 calc R . .
C85 C 0.15542(19) 0.47467(19) 0.43815(17) 0.0460(8) Uani 1 1 d . . .
C86 C 0.1651(2) 0.48197(19) 0.52001(17) 0.0486(8) Uani 1 1 d . . .
C87 C 0.24731(19) 0.42373(19) 0.53055(16) 0.0436(7) Uani 1 1 d . . .
C88 C 0.25392(18) 0.36440(19) 0.58473(15) 0.0433(7) Uani 1 1 d . . .
C89 C 0.19915(19) 0.36236(19) 0.65748(15) 0.0440(7) Uani 1 1 d . . .
C90 C 0.1574(2) 0.4260(2) 0.70674(16) 0.0534(8) Uani 1 1 d . . .
H90 H 0.1599 0.4809 0.6955 0.064 Uiso 1 1 calc R . .
C91 C 0.1118(2) 0.4051(2) 0.77293(16) 0.0572(9) Uani 1 1 d . . .
H91 H 0.0830 0.4464 0.8067 0.069 Uiso 1 1 calc R . .
C92 C 0.1088(2) 0.3245(2) 0.78892(17) 0.0623(10) Uani 1 1 d . . .
H92 H 0.0776 0.3121 0.8336 0.075 Uiso 1 1 calc R . .
C93 C 0.1507(2) 0.2603(2) 0.74081(16) 0.0631(10) Uani 1 1 d . . .
H93 H 0.1478 0.2056 0.7530 0.076 Uiso 1 1 calc R . .
C94 C 0.19723(19) 0.2793(2) 0.67414(15) 0.0465(8) Uani 1 1 d . . .
C95 C 0.2491(2) 0.22845(19) 0.61034(16) 0.0474(8) Uani 1 1 d . . .
C96 C 0.29192(18) 0.27916(18) 0.56536(16) 0.0431(7) Uani 1 1 d . . .
C97 C 0.29497(19) 0.19568(18) 0.44916(16) 0.0445(7) Uani 1 1 d . . .
C98 C 0.25155(19) 0.14601(19) 0.49181(16) 0.0463(8) Uani 1 1 d . . .
C99 C 0.2127(2) 0.07622(19) 0.46972(18) 0.0505(8) Uani 1 1 d . . .
C100 C 0.2062(3) 0.0404(2) 0.4006(2) 0.0692(10) Uani 1 1 d . . .
H100 H 0.2317 0.0592 0.3557 0.083 Uiso 1 1 calc R . .
C101 C 0.1613(3) -0.0235(2) 0.3991(2) 0.0803(12) Uani 1 1 d . . .
H101 H 0.1580 -0.0482 0.3528 0.096 Uiso 1 1 calc R . .
C102 C 0.1210(3) -0.0517(2) 0.4651(3) 0.0780(11) Uani 1 1 d . . .
H102 H 0.0888 -0.0930 0.4623 0.094 Uiso 1 1 calc R . .
C103 C 0.1287(2) -0.0188(2) 0.5348(2) 0.0661(10) Uani 1 1 d . . .
H103 H 0.1032 -0.0383 0.5794 0.079 Uiso 1 1 calc R . .
C104 C 0.1754(2) 0.04462(19) 0.53690(18) 0.0513(8) Uani 1 1 d . . .
C105 C 0.1921(2) 0.0917(2) 0.59971(17) 0.0516(8) Uani 1 1 d . . .
C106 C 0.23434(19) 0.15382(19) 0.57630(16) 0.0455(8) Uani 1 1 d . . .
C107 C 0.30442(19) 0.5710(2) 0.45946(19) 0.0509(8) Uani 1 1 d . . .
C108 C 0.2914(2) 0.6003(2) 0.5340(2) 0.0629(9) Uani 1 1 d . . .
H108 H 0.3111 0.5653 0.5729 0.075 Uiso 1 1 calc R . .
C109 C 0.2502(3) 0.6797(3) 0.5514(3) 0.0891(13) Uani 1 1 d . . .
H109 H 0.2410 0.6979 0.6017 0.107 Uiso 1 1 calc R . .
C110 C 0.2227(3) 0.7314(3) 0.4949(4) 0.1113(18) Uani 1 1 d . . .
H110 H 0.1967 0.7859 0.5067 0.134 Uiso 1 1 calc R . .
C111 C 0.2327(3) 0.7047(3) 0.4206(3) 0.0953(15) Uani 1 1 d . . .
H111 H 0.2125 0.7406 0.3825 0.114 Uiso 1 1 calc R . .
C112 C 0.2734(2) 0.6236(2) 0.4026(2) 0.0718(10) Uani 1 1 d . . .
H112 H 0.2796 0.6048 0.3525 0.086 Uiso 1 1 calc R . .
C113 C 0.3067(2) 0.1908(2) 0.36426(17) 0.0521(8) Uani 1 1 d . . .
C114 C 0.3846(3) 0.1569(2) 0.32374(19) 0.0736(11) Uani 1 1 d . . .
H114 H 0.4332 0.1385 0.3490 0.088 Uiso 1 1 calc R . .
C115 C 0.3893(4) 0.1509(3) 0.2447(2) 0.0931(14) Uani 1 1 d . . .
H115 H 0.4414 0.1278 0.2174 0.112 Uiso 1 1 calc R . .
C116 C 0.3194(4) 0.1779(3) 0.2070(2) 0.0936(15) Uani 1 1 d . . .
H116 H 0.3237 0.1737 0.1542 0.112 Uiso 1 1 calc R . .
C117 C 0.2434(3) 0.2109(3) 0.2463(2) 0.0847(13) Uani 1 1 d . . .
H117 H 0.1951 0.2286 0.2204 0.102 Uiso 1 1 calc R . .
C118 C 0.2367(3) 0.2187(2) 0.32460(19) 0.0690(10) Uani 1 1 d . . .
H118 H 0.1844 0.2431 0.3508 0.083 Uiso 1 1 calc R . .
Cl5 Cl 1.0653(3) 0.2934(3) 0.5076(3) 0.0855(15) Uani 0.583(16) 1 d P A 1
Cl6 Cl 0.9981(4) 0.2071(3) 0.3980(5) 0.133(2) Uani 0.583(16) 1 d PD A 1
C119 C 0.9910(9) 0.2999(7) 0.4441(9) 0.139(9) Uani 0.583(16) 1 d PD A 1
H11A H 0.9998 0.3422 0.4069 0.167 Uiso 0.583(16) 1 calc PR A 1
H11B H 0.9338 0.3161 0.4705 0.167 Uiso 0.583(16) 1 calc PR A 1
Cl7 Cl 0.9966(8) 0.2384(12) 0.3633(9) 0.220(6) Uani 0.417(16) 1 d PD A 2
Cl8 Cl 1.0500(8) 0.2767(10) 0.5107(5) 0.217(6) Uani 0.417(16) 1 d PD A 2
C120 C 0.9948(15) 0.3082(12) 0.4357(9) 0.136(11) Uani 0.417(16) 1 d PD A 2
H12A H 1.0163 0.3554 0.4135 0.163 Uiso 0.417(16) 1 calc PR A 2
H12B H 0.9351 0.3277 0.4550 0.163 Uiso 0.417(16) 1 calc PR A 2

loop_
_atom_site_aniso_label
_atom_site_aniso_U_11
_atom_site_aniso_U_22
_atom_site_aniso_U_33
_atom_site_aniso_U_23
_atom_site_aniso_U_13
_atom_site_aniso_U_12
Cl1 0.0542(5) 0.0791(7) 0.0654(5) 0.0019(5) 0.0109(4) -0.0220(5)
Cl2 0.1384(10) 0.0578(6) 0.0606(5) -0.0141(5) -0.0029(6) -0.0127(6)
Cl3 0.0518(6) 0.0843(7) 0.0733(5) 0.0015(5) 0.0102(4) 0.0015(5)
Cl4 0.1138(9) 0.0540(6) 0.0689(5) 0.0140(5) 0.0134(5) -0.0211(6)
O1 0.0762(18) 0.0766(19) 0.0827(16) -0.0142(14) 0.0239(14) -0.0423(15)
O2 0.0564(15) 0.0553(15) 0.0675(14) 0.0026(12) 0.0083(12) 0.0099(12)
C1 0.0455(19) 0.0402(19) 0.0508(16) 0.0007(14) -0.0011(14) -0.0136(15)
C2 0.047(2) 0.0418(19) 0.0546(17) 0.0024(15) -0.0026(15) -0.0165(16)
C3 0.063(2) 0.053(2) 0.068(2) -0.0011(18) 0.0011(17) -0.0252(19)
C4 0.082(3) 0.070(3) 0.085(2) -0.009(2) 0.004(2) -0.047(2)
C5 0.063(3) 0.080(3) 0.081(2) -0.007(2) 0.003(2) -0.039(2)
C6 0.051(2) 0.065(2) 0.066(2) 0.0021(18) 0.0023(16) -0.0231(18)
C7 0.047(2) 0.045(2) 0.0509(17) 0.0055(15) -0.0033(14) -0.0130(16)
C8 0.0412(18) 0.0443(19) 0.0435(15) 0.0044(14) -0.0003(13) -0.0103(15)
C9 0.0364(17) 0.0452(19) 0.0497(16) 0.0064(14) -0.0019(13) -0.0090(15)
C10 0.0403(19) 0.055(2) 0.0526(17) 0.0042(16) -0.0018(14) -0.0143(16)
C11 0.047(2) 0.054(2) 0.0514(17) -0.0046(16) -0.0048(15) -0.0035(17)
C12 0.049(2) 0.069(3) 0.068(2) -0.0103(19) 0.0001(17) -0.0046(19)
C13 0.057(2) 0.070(3) 0.077(2) -0.018(2) -0.0041(19) 0.006(2)
C14 0.072(3) 0.050(2) 0.074(2) -0.0055(19) -0.010(2) 0.006(2)
C15 0.054(2) 0.062(2) 0.063(2) 0.0006(18) -0.0069(17) -0.0019(18)
C16 0.048(2) 0.046(2) 0.0523(17) -0.0029(15) -0.0051(15) -0.0005(16)
C17 0.0441(19) 0.0420(19) 0.0492(16) 0.0011(14) -0.0052(14) -0.0053(15)
C18 0.0440(19) 0.0417(19) 0.0452(16) 0.0011(14) -0.0038(14) -0.0077(15)
C19 0.0386(18) 0.0407(18) 0.0530(17) 0.0010(14) -0.0015(14) -0.0128(14)
C20 0.0411(18) 0.0376(18) 0.0453(15) 0.0013(14) -0.0034(13) -0.0098(14)
C21 0.0446(19) 0.0317(17) 0.0619(19) -0.0023(15) -0.0037(15) -0.0068(14)
C22 0.063(2) 0.050(2) 0.072(2) 0.0009(18) -0.0144(19) -0.0144(18)
C23 0.086(3) 0.061(3) 0.090(3) -0.003(2) -0.037(2) -0.014(2)
C24 0.071(3) 0.065(3) 0.128(4) -0.021(3) -0.040(3) -0.013(2)
C25 0.054(2) 0.056(2) 0.108(3) -0.022(2) -0.009(2) -0.0156(19)
C26 0.0409(19) 0.0351(18) 0.083(2) -0.0090(17) -0.0036(17) -0.0095(15)
C27 0.050(2) 0.046(2) 0.074(2) -0.0073(17) 0.0096(18) -0.0148(17)
C28 0.0442(19) 0.0401(19) 0.0527(17) 0.0008(15) 0.0004(14) -0.0120(15)
C29 0.0412(18) 0.0421(19) 0.0511(16) 0.0045(15) -0.0071(14) -0.0124(15)
C30 0.053(2) 0.048(2) 0.0446(16) 0.0008(15) -0.0016(14) -0.0152(16)
C31 0.073(2) 0.055(2) 0.0545(18) 0.0043(17) -0.0002(17) -0.0182(19)
C32 0.077(3) 0.072(3) 0.0530(19) 0.0063(19) 0.0064(18) -0.021(2)
C33 0.067(2) 0.067(3) 0.0448(17) -0.0032(18) -0.0035(16) -0.015(2)
C34 0.052(2) 0.056(2) 0.0457(16) -0.0031(15) -0.0082(15) -0.0106(17)
C35 0.0501(19) 0.051(2) 0.0411(15) 0.0029(15) -0.0049(14) -0.0125(16)
C36 0.0477(19) 0.0422(19) 0.0482(16) 0.0005(15) -0.0077(14) -0.0131(15)
C37 0.0392(18) 0.0436(19) 0.0494(16) 0.0025(15) -0.0035(14) -0.0130(15)
C38 0.050(2) 0.046(2) 0.0460(16) -0.0004(15) -0.0016(14) -0.0164(16)
C39 0.064(2) 0.047(2) 0.0549(18) -0.0061(16) 0.0048(16) -0.0112(18)
C40 0.060(2) 0.041(2) 0.0620(19) -0.0006(17) 0.0011(16) -0.0046(17)
C41 0.077(3) 0.043(2) 0.072(2) -0.0015(18) 0.0018(19) -0.0046(19)
C42 0.078(3) 0.043(2) 0.089(3) 0.010(2) 0.005(2) -0.0020(19)
C43 0.066(2) 0.057(2) 0.073(2) 0.014(2) -0.0055(19) -0.0013(19)
C44 0.062(2) 0.048(2) 0.064(2) 0.0014(17) -0.0062(17) -0.0072(18)
C45 0.052(2) 0.0374(19) 0.0525(18) 0.0026(15) -0.0020(15) -0.0078(15)
C46 0.050(2) 0.043(2) 0.0499(16) -0.0001(15) -0.0031(14) -0.0121(16)
C47 0.0458(19) 0.0369(18) 0.0544(17) 0.0025(15) -0.0011(14) -0.0139(15)
C48 0.0429(18) 0.0360(18) 0.0515(17) -0.0032(15) -0.0027(14) -0.0035(14)
C49 0.081(3) 0.050(2) 0.063(2) 0.0009(18) -0.0201(19) -0.019(2)
C50 0.096(3) 0.059(3) 0.097(3) 0.004(2) -0.038(2) -0.032(2)
C51 0.076(3) 0.044(2) 0.108(3) 0.015(2) -0.019(2) -0.025(2)
C52 0.072(3) 0.056(2) 0.066(2) 0.0134(19) -0.0036(19) -0.019(2)
C53 0.061(2) 0.050(2) 0.0550(18) -0.0010(16) -0.0072(16) -0.0150(18)
C54 0.064(2) 0.0369(19) 0.0506(18) -0.0009(15) 0.0025(17) -0.0045(16)
C55 0.072(3) 0.080(3) 0.061(2) 0.0123(19) 0.0080(19) 0.010(2)
C56 0.110(4) 0.097(4) 0.062(3) 0.015(2) 0.021(3) 0.024(3)
C57 0.174(6) 0.062(3) 0.051(2) -0.004(2) -0.009(3) 0.014(3)
C58 0.161(5) 0.063(3) 0.071(3) 0.004(2) -0.043(3) -0.026(3)
C59 0.101(3) 0.069(3) 0.070(2) 0.007(2) -0.019(2) -0.034(2)
C60 0.0384(17) 0.0345(17) 0.0523(16) 0.0034(14) -0.0023(14) -0.0037(14)
C61 0.0392(18) 0.0414(19) 0.0494(16) 0.0009(14) -0.0078(14) -0.0068(14)
C62 0.0400(18) 0.0427(19) 0.0524(17) 0.0048(14) -0.0052(14) -0.0065(15)
C63 0.045(2) 0.050(2) 0.0609(18) 0.0082(17) -0.0124(15) -0.0171(16)
C64 0.056(2) 0.056(2) 0.082(2) 0.0070(19) -0.0136(18) -0.0251(19)
C65 0.065(3) 0.064(3) 0.107(3) 0.023(2) -0.025(2) -0.029(2)
C66 0.057(3) 0.097(4) 0.100(3) 0.044(3) -0.020(2) -0.037(2)
C67 0.046(2) 0.086(3) 0.071(2) 0.021(2) -0.0087(17) -0.023(2)
C68 0.0388(19) 0.061(2) 0.0602(18) 0.0133(17) -0.0101(15) -0.0164(17)
C69 0.0423(19) 0.062(2) 0.0567(18) 0.0034(17) -0.0062(15) -0.0114(17)
C70 0.0344(17) 0.054(2) 0.0558(17) 0.0066(16) -0.0041(14) -0.0116(15)
C71 0.0386(18) 0.0445(19) 0.0515(16) -0.0009(15) -0.0043(14) -0.0046(15)
C72 0.0395(18) 0.0437(19) 0.0586(18) -0.0058(15) -0.0068(15) -0.0029(15)
C73 0.046(2) 0.059(2) 0.083(2) 0.0034(19) -0.0004(18) 0.0024(18)
C74 0.045(2) 0.063(3) 0.111(3) 0.006(2) -0.010(2) 0.0051(19)
C75 0.056(2) 0.054(2) 0.108(3) 0.014(2) -0.010(2) 0.001(2)
C76 0.053(2) 0.047(2) 0.077(2) 0.0032(18) -0.0039(18) -0.0019(17)
C77 0.0418(18) 0.0364(19) 0.0626(18) -0.0061(15) -0.0062(15) -0.0040(15)
C78 0.0402(18) 0.0355(18) 0.0530(17) 0.0012(14) -0.0030(14) -0.0061(14)
C79 0.0377(18) 0.0430(19) 0.0485(16) -0.0003(14) -0.0025(13) -0.0079(14)
C80 0.0409(18) 0.0380(18) 0.0529(17) 0.0083(14) -0.0038(14) -0.0100(14)
C81 0.051(2) 0.052(2) 0.0585(19) 0.0005(16) -0.0004(16) -0.0043(17)
C82 0.067(3) 0.066(3) 0.061(2) 0.0050(18) -0.0132(19) -0.009(2)
C83 0.052(2) 0.064(2) 0.077(2) 0.020(2) -0.0246(19) -0.0094(19)
C84 0.044(2) 0.051(2) 0.075(2) 0.0132(18) -0.0033(17) -0.0055(16)
C85 0.0367(18) 0.0415(19) 0.0609(18) 0.0107(15) -0.0076(15) -0.0093(15)
C86 0.0444(19) 0.0358(18) 0.0629(19) 0.0070(15) 0.0045(16) -0.0064(15)
C87 0.0399(18) 0.0396(18) 0.0533(17) -0.0005(15) -0.0064(14) -0.0119(14)
C88 0.0402(18) 0.0397(19) 0.0507(16) -0.0009(14) -0.0077(14) -0.0075(14)
C89 0.0403(18) 0.046(2) 0.0464(16) -0.0032(15) -0.0056(13) -0.0083(15)
C90 0.058(2) 0.047(2) 0.0531(17) -0.0066(16) -0.0053(16) -0.0056(17)
C91 0.062(2) 0.060(2) 0.0475(18) -0.0104(16) -0.0032(16) -0.0063(18)
C92 0.068(2) 0.071(3) 0.0481(18) -0.0033(18) 0.0040(17) -0.019(2)
C93 0.080(3) 0.060(2) 0.0501(18) -0.0009(17) 0.0016(18) -0.020(2)
C94 0.0465(19) 0.048(2) 0.0463(16) 0.0012(15) -0.0084(14) -0.0094(15)
C95 0.0472(19) 0.0425(19) 0.0500(17) 0.0033(15) -0.0037(14) -0.0034(15)
C96 0.0393(17) 0.0370(18) 0.0527(17) 0.0012(14) -0.0066(14) -0.0057(14)
C97 0.0392(18) 0.0390(18) 0.0534(17) -0.0031(14) -0.0004(14) -0.0046(14)
C98 0.0465(19) 0.0411(19) 0.0503(16) -0.0010(15) -0.0034(14) -0.0063(15)
C99 0.051(2) 0.0369(19) 0.0646(19) 0.0018(16) -0.0086(16) -0.0090(15)
C100 0.099(3) 0.051(2) 0.067(2) -0.0026(18) -0.017(2) -0.031(2)
C101 0.108(3) 0.057(3) 0.088(3) 0.006(2) -0.038(2) -0.031(2)
C102 0.085(3) 0.052(2) 0.109(3) 0.007(2) -0.031(2) -0.032(2)
C103 0.063(2) 0.049(2) 0.090(3) 0.016(2) -0.015(2) -0.0195(19)
C104 0.050(2) 0.0320(18) 0.071(2) 0.0046(16) -0.0053(16) -0.0050(15)
C105 0.055(2) 0.0395(19) 0.0564(18) 0.0057(16) 0.0023(16) -0.0032(16)
C106 0.0444(19) 0.0388(19) 0.0517(17) 0.0035(15) -0.0017(14) -0.0058(15)
C107 0.0406(19) 0.0384(19) 0.076(2) 0.0091(17) -0.0088(16) -0.0118(15)
C108 0.056(2) 0.053(2) 0.081(2) -0.0074(19) -0.0124(18) -0.0109(18)
C109 0.077(3) 0.065(3) 0.125(4) -0.034(3) -0.025(3) -0.002(2)
C110 0.085(3) 0.055(3) 0.199(6) -0.030(4) -0.055(4) -0.001(2)
C111 0.082(3) 0.048(3) 0.163(5) 0.025(3) -0.055(3) -0.006(2)
C112 0.070(3) 0.055(3) 0.094(3) 0.011(2) -0.023(2) -0.014(2)
C113 0.067(2) 0.043(2) 0.0497(17) -0.0027(15) 0.0030(17) -0.0219(17)
C114 0.078(3) 0.079(3) 0.065(2) -0.018(2) 0.015(2) -0.029(2)
C115 0.103(4) 0.095(4) 0.078(3) -0.020(3) 0.033(3) -0.032(3)
C116 0.136(5) 0.095(4) 0.058(2) 0.003(2) 0.002(3) -0.050(3)
C117 0.124(4) 0.077(3) 0.061(2) 0.014(2) -0.023(2) -0.033(3)
C118 0.084(3) 0.064(3) 0.060(2) 0.0087(19) -0.012(2) -0.015(2)
Cl5 0.070(2) 0.090(3) 0.092(2) -0.0082(18) -0.0063(16) -0.0030(16)
Cl6 0.109(3) 0.112(3) 0.185(4) -0.055(3) -0.025(3) -0.0270(19)
C119 0.098(10) 0.055(8) 0.26(2) -0.044(10) -0.110(12) 0.040(7)
Cl7 0.163(6) 0.303(13) 0.205(9) -0.066(9) -0.074(6) -0.039(8)
Cl8 0.143(7) 0.335(12) 0.108(4) 0.098(6) 0.036(4) 0.082(6)
C120 0.18(2) 0.117(18) 0.128(16) 0.014(13) -0.011(15) -0.076(15)

loop_
_atom_type_symbol
_atom_type_description
_atom_type_scat_dispersion_real
_atom_type_scat_dispersion_imag
_atom_type_scat_source
C C 0.0033 0.0016 'International Tables Vol C Tables 4.2.6.8 and 6.1.1.4'
H H 0.0000 0.0000 'International Tables Vol C Tables 4.2.6.8 and 6.1.1.4'
O O 0.0106 0.0060 'International Tables Vol C Tables 4.2.6.8 and 6.1.1.4'
Cl Cl 0.1484 0.1585 'International Tables Vol C Tables 4.2.6.8 and 6.1.1.4'

loop_
_geom_angle_atom_site_label_1
_geom_angle_atom_site_label_2
_geom_angle_atom_site_label_3
_geom_angle
C37 C1 C2 113.7(2)
C37 C1 C20 109.5(2)
C2 C1 C20 101.2(2)
C37 C1 C47 108.6(2)
C2 C1 C47 103.7(2)
C20 C1 C47 120.1(2)
C3 C2 C7 121.0(3)
C3 C2 C1 129.1(3)
C7 C2 C1 109.8(3)
C2 C3 C4 119.1(3)
C5 C4 C3 120.2(4)
C4 C5 C6 121.1(3)
C5 C6 C7 119.0(3)
C6 C7 C2 119.5(3)
C6 C7 C8 132.4(3)
C2 C7 C8 107.6(3)
C20 C8 C9 120.3(3)
C20 C8 C7 110.1(3)
C9 C8 C7 128.1(3)
C10 C9 C8 135.9(3)
C10 C9 C17 107.1(3)
C8 C9 C17 117.0(2)
C9 C10 C11 111.4(3)
C9 C10 Cl1 127.1(3)
C11 C10 Cl1 121.3(2)
C12 C11 C16 120.9(3)
C12 C11 C10 131.0(3)
C16 C11 C10 108.1(3)
C13 C12 C11 117.9(3)
C14 C13 C12 121.8(3)
C13 C14 C15 120.5(4)
C16 C15 C14 118.7(3)
C15 C16 C11 120.1(3)
C15 C16 C17 133.4(3)
C11 C16 C17 106.5(3)
C18 C17 C9 122.0(3)
C18 C17 C16 131.2(3)
C9 C17 C16 106.4(2)
C17 C18 C48 120.0(3)
C17 C18 C19 121.1(3)
C48 C18 C19 118.7(2)
C20 C19 C21 118.5(2)
C20 C19 C18 112.0(2)
C21 C19 C18 105.8(2)
C20 C19 C28 110.7(2)
C21 C19 C28 99.2(2)
C18 C19 C28 109.7(2)
C8 C20 C19 123.7(3)
C8 C20 C1 110.7(3)
C19 C20 C1 123.0(2)
C22 C21 C26 120.6(3)
C22 C21 C19 128.2(3)
C26 C21 C19 111.0(3)
C21 C22 C23 117.9(3)
C24 C23 C22 121.0(4)
C25 C24 C23 121.4(4)
C24 C25 C26 118.0(4)
C25 C26 C21 121.1(3)
C25 C26 C27 128.5(3)
C21 C26 C27 110.4(3)
O1 C27 C26 126.3(3)
O1 C27 C28 130.1(3)
C26 C27 C28 103.3(3)
C29 C28 C27 122.9(3)
C29 C28 C19 123.0(3)
C27 C28 C19 107.7(3)
C28 C29 C37 120.9(3)
C28 C29 C30 129.4(3)
C37 C29 C30 105.2(3)
C31 C30 C35 120.5(3)
C31 C30 C29 131.3(3)
C35 C30 C29 108.2(2)
C30 C31 C32 118.7(3)
C33 C32 C31 120.8(3)
C32 C33 C34 121.6(3)
C35 C34 C33 118.1(3)
C34 C35 C30 120.2(3)
C34 C35 C36 132.6(3)
C30 C35 C36 107.1(2)
C37 C36 C38 117.8(2)
C37 C36 C35 108.3(3)
C38 C36 C35 130.4(3)
C36 C37 C29 109.8(2)
C36 C37 C1 123.9(3)
C29 C37 C1 122.5(3)
C39 C38 C36 136.8(3)
C39 C38 C46 107.1(3)
C36 C38 C46 116.0(3)
C38 C39 C40 111.4(3)
C38 C39 Cl2 127.8(3)
C40 C39 Cl2 120.7(2)
C41 C40 C45 121.9(3)
C41 C40 C39 130.6(3)
C45 C40 C39 107.4(3)
C40 C41 C42 118.6(3)
C41 C42 C43 119.9(3)
C44 C43 C42 121.2(3)
C45 C44 C43 119.3(3)
C44 C45 C40 118.9(3)
C44 C45 C46 133.4(3)
C40 C45 C46 107.5(3)
C47 C46 C45 130.8(3)
C47 C46 C38 122.2(3)
C45 C46 C38 106.1(3)
C46 C47 C54 122.5(3)
C46 C47 C1 118.2(3)
C54 C47 C1 118.6(2)
C49 C48 C53 118.0(3)
C49 C48 C18 121.8(3)
C53 C48 C18 120.0(3)
C50 C49 C48 121.4(3)
C49 C50 C51 119.7(4)
C52 C51 C50 119.8(3)
C51 C52 C53 120.4(3)
C52 C53 C48 120.7(3)
C59 C54 C55 118.4(3)
C59 C54 C47 119.3(3)
C55 C54 C47 122.3(3)
C54 C55 C56 120.6(4)
C57 C56 C55 120.2(5)
C58 C57 C56 119.9(4)
C57 C58 C59 120.0(5)
C54 C59 C58 120.8(4)
C79 C60 C87 111.8(2)
C79 C60 C80 119.2(3)
C87 C60 C80 99.8(2)
C79 C60 C61 111.5(2)
C87 C60 C61 109.6(2)
C80 C60 C61 104.1(2)
C62 C61 C107 121.0(3)
C62 C61 C60 120.7(3)
C107 C61 C60 117.9(2)
C61 C62 C70 122.6(3)
C61 C62 C63 130.2(3)
C70 C62 C63 106.7(2)
C64 C63 C68 119.7(3)
C64 C63 C62 134.0(3)
C68 C63 C62 106.4(3)
C63 C64 C65 118.8(4)
C66 C65 C64 120.8(4)
C65 C66 C67 121.1(3)
C68 C67 C66 118.1(4)
C67 C68 C63 121.4(3)
C67 C68 C69 130.8(3)
C63 C68 C69 107.8(3)
C70 C69 C68 110.7(3)
C70 C69 Cl3 127.9(3)
C68 C69 Cl3 121.4(2)
C69 C70 C71 136.3(3)
C69 C70 C62 107.6(3)
C71 C70 C62 116.0(2)
C79 C71 C70 120.6(3)
C79 C71 C72 109.3(3)
C70 C71 C72 128.7(3)
C73 C72 C77 119.8(3)
C73 C72 C71 132.1(3)
C77 C72 C71 107.9(3)
C72 C73 C74 119.1(3)
C75 C74 C73 121.1(3)
C74 C75 C76 119.6(3)
C77 C76 C75 119.3(3)
C76 C77 C72 121.1(3)
C76 C77 C78 129.0(3)
C72 C77 C78 109.9(3)
C96 C78 C79 109.4(2)
C96 C78 C77 115.9(2)
C79 C78 C77 101.0(2)
C96 C78 C97 108.6(2)
C79 C78 C97 118.5(2)
C77 C78 C97 103.4(2)
C71 C79 C60 123.8(3)
C71 C79 C78 111.2(3)
C60 C79 C78 122.9(2)
C81 C80 C85 120.4(3)
C81 C80 C60 128.7(3)
C85 C80 C60 110.7(2)
C80 C81 C82 117.9(3)
C83 C82 C81 121.0(3)
C84 C83 C82 121.2(3)
C83 C84 C85 118.1(3)
C84 C85 C80 121.4(3)
C84 C85 C86 128.1(3)
C80 C85 C86 110.5(3)
O2 C86 C85 126.9(3)
O2 C86 C87 128.8(3)
C85 C86 C87 104.0(2)
C88 C87 C86 123.1(3)
C88 C87 C60 122.3(3)
C86 C87 C60 108.2(2)
C87 C88 C96 120.9(2)
C87 C88 C89 128.3(3)
C96 C88 C89 106.4(2)
C90 C89 C94 121.7(3)
C90 C89 C88 130.8(3)
C94 C89 C88 107.5(3)
C91 C90 C89 118.0(3)
C92 C91 C90 120.5(3)
C91 C92 C93 122.3(3)
C92 C93 C94 118.5(3)
C93 C94 C89 118.9(3)
C93 C94 C95 133.6(3)
C89 C94 C95 107.4(2)
C96 C95 C106 117.7(3)
C96 C95 C94 108.0(3)
C106 C95 C94 129.1(3)
C95 C96 C88 108.7(2)
C95 C96 C78 124.1(3)
C88 C96 C78 122.8(2)
C98 C97 C113 122.3(3)
C98 C97 C78 118.6(3)
C113 C97 C78 118.8(2)
C97 C98 C99 130.6(3)
C97 C98 C106 122.9(3)
C99 C98 C106 106.5(3)
C100 C99 C104 118.9(3)
C100 C99 C98 133.7(3)
C104 C99 C98 107.4(3)
C101 C100 C99 119.3(3)
C100 C101 C102 121.6(4)
C103 C102 C101 120.2(4)
C102 C103 C104 118.5(3)
C103 C104 C99 121.4(3)
C103 C104 C105 131.0(3)
C99 C104 C105 107.6(3)
C106 C105 C104 112.2(3)
C106 C105 Cl4 128.3(3)
C104 C105 Cl4 119.5(2)
C105 C106 C95 135.4(3)
C105 C106 C98 106.3(3)
C95 C106 C98 117.0(3)
C112 C107 C108 118.5(3)
C112 C107 C61 121.2(3)
C108 C107 C61 120.3(3)
C109 C108 C107 121.3(4)
C110 C109 C108 119.6(4)
C109 C110 C111 121.1(4)
C110 C111 C112 119.6(4)
C107 C112 C111 119.8(4)
C118 C113 C114 118.6(3)
C118 C113 C97 118.8(3)
C114 C113 C97 122.7(3)
C113 C114 C115 119.2(4)
C116 C115 C114 121.2(4)
C117 C116 C115 119.8(4)
C116 C117 C118 120.5(4)
C113 C118 C117 120.7(4)
Cl5 C119 Cl6 111.5(6)
Cl8 C120 Cl7 118.7(12)

loop_
_geom_bond_atom_site_label_1
_geom_bond_atom_site_label_2
_geom_bond_distance
Cl1 C10 1.725(3)
Cl2 C39 1.722(3)
Cl3 C69 1.716(3)
Cl4 C105 1.726(3)
O1 C27 1.215(3)
O2 C86 1.216(3)
C1 C37 1.512(4)
C1 C2 1.522(4)
C1 C20 1.524(4)
C1 C47 1.545(4)
C2 C3 1.383(4)
C2 C7 1.404(4)
C3 C4 1.389(5)
C4 C5 1.388(5)
C5 C6 1.390(5)
C6 C7 1.392(4)
C7 C8 1.463(4)
C8 C20 1.350(4)
C8 C9 1.440(4)
C9 C10 1.361(4)
C9 C17 1.476(4)
C10 C11 1.439(4)
C11 C12 1.384(4)
C11 C16 1.408(4)
C12 C13 1.380(5)
C13 C14 1.373(5)
C14 C15 1.393(4)
C15 C16 1.376(4)
C16 C17 1.492(4)
C17 C18 1.339(4)
C18 C48 1.494(4)
C18 C19 1.547(4)
C19 C20 1.508(4)
C19 C21 1.534(4)
C19 C28 1.548(4)
C21 C22 1.386(4)
C21 C26 1.388(4)
C22 C23 1.386(5)
C23 C24 1.381(5)
C24 C25 1.370(5)
C25 C26 1.387(5)
C26 C27 1.488(5)
C27 C28 1.496(4)
C28 C29 1.342(4)
C29 C37 1.458(4)
C29 C30 1.476(4)
C30 C31 1.376(4)
C30 C35 1.411(4)
C31 C32 1.395(4)
C32 C33 1.365(5)
C33 C34 1.395(4)
C34 C35 1.386(4)
C35 C36 1.481(4)
C36 C37 1.361(4)
C36 C38 1.457(4)
C38 C39 1.344(4)
C38 C46 1.494(4)
C39 C40 1.457(4)
C40 C41 1.371(4)
C40 C45 1.402(4)
C41 C42 1.385(5)
C42 C43 1.387(5)
C43 C44 1.381(5)
C44 C45 1.379(4)
C45 C46 1.471(4)
C46 C47 1.357(4)
C47 C54 1.494(4)
C48 C49 1.374(4)
C48 C53 1.386(4)
C49 C50 1.372(5)
C50 C51 1.380(5)
C51 C52 1.360(5)
C52 C53 1.376(4)
C54 C59 1.356(5)
C54 C55 1.372(4)
C55 C56 1.384(5)
C56 C57 1.354(7)
C57 C58 1.349(7)
C58 C59 1.395(5)
C60 C79 1.499(4)
C60 C87 1.529(4)
C60 C80 1.540(4)
C60 C61 1.556(4)
C61 C62 1.341(4)
C61 C107 1.491(4)
C62 C70 1.465(4)
C62 C63 1.483(4)
C63 C64 1.376(4)
C63 C68 1.407(4)
C64 C65 1.392(5)
C65 C66 1.379(5)
C66 C67 1.383(5)
C67 C68 1.377(4)
C68 C69 1.455(4)
C69 C70 1.353(4)
C70 C71 1.452(4)
C71 C79 1.351(4)
C71 C72 1.482(4)
C72 C73 1.373(4)
C72 C77 1.397(4)
C73 C74 1.392(5)
C74 C75 1.385(5)
C75 C76 1.387(4)
C76 C77 1.376(4)
C77 C78 1.530(4)
C78 C96 1.505(4)
C78 C79 1.525(4)
C78 C97 1.546(4)
C80 C81 1.380(4)
C80 C85 1.383(4)
C81 C82 1.388(5)
C82 C83 1.379(4)
C83 C84 1.365(4)
C84 C85 1.380(4)
C85 C86 1.478(4)
C86 C87 1.493(4)
C87 C88 1.354(4)
C88 C96 1.448(4)
C88 C89 1.479(4)
C89 C90 1.391(4)
C89 C94 1.399(4)
C90 C91 1.384(4)
C91 C92 1.360(5)
C92 C93 1.387(5)
C93 C94 1.388(4)
C94 C95 1.491(4)
C95 C96 1.369(4)
C95 C106 1.444(4)
C97 C98 1.342(4)
C97 C113 1.493(4)
C98 C99 1.479(4)
C98 C106 1.492(4)
C99 C100 1.385(4)
C99 C104 1.408(4)
C100 C101 1.380(5)
C101 C102 1.388(5)
C102 C103 1.379(5)
C103 C104 1.394(5)
C104 C105 1.438(4)
C105 C106 1.362(4)
C107 C112 1.384(4)
C107 C108 1.390(4)
C108 C109 1.369(5)
C109 C110 1.353(6)
C110 C111 1.374(6)
C111 C112 1.394(6)
C113 C118 1.377(5)
C113 C114 1.386(4)
C114 C115 1.395(5)
C115 C116 1.352(6)
C116 C117 1.351(6)
C117 C118 1.383(5)
Cl5 C119 1.698(10)
Cl6 C119 1.720(10)
Cl7 C120 1.724(16)
Cl8 C120 1.684(16)
